data_8102720
loop_
_publ_author_name
'Stefan Spieldener'
'Klaus Wurst'
'Josef Stadlwieser'
'Ernst Ellmerer'

_publ_section_title
;
 Crystal structure of
 1-(4-fluorophenyl)chromeno[4,3-c]pyrazol-4(1H)-one, C16H9FN2O2
;
_journal_issue 2
_journal_name_full 'Zeitschrift f\"ur Kristallographie - New Crystal Structures'
_journal_page_first 385
_journal_volume 225
_journal_year 2010
_chemical_formula_sum 'C16 H9 F N2 O2'
_chemical_formula_weight 280.25
_chemical_name_systematic
; 
 1-(4-fluorophenyl)chromeno[4,3-c]pyrazol-4(1H)-one
;
_space_group_IT_number 14
_symmetry_cell_setting monoclinic
_symmetry_space_group_name_Hall '-P 2yn'
_symmetry_space_group_name_H-M 'P 1 21/n 1'
_atom_sites_solution_hydrogens geom
_atom_sites_solution_primary direct
_atom_sites_solution_secondary difmap
_audit_creation_method SHELXL-97
_cell_angle_alpha 90.00
_cell_angle_beta 99.071(2)
_cell_angle_gamma 90.00
_cell_formula_units_Z 4
_cell_length_a 10.3937(3)
_cell_length_b 8.5822(3)
_cell_length_c 14.5067(4)
_cell_measurement_reflns_used 8382
_cell_measurement_temperature 243(2)
_cell_measurement_theta_max 25.0
_cell_measurement_theta_min 1.0
_cell_volume 1277.83(7)
_computing_cell_refinement 'SCALEPACK (Otwinowski & Minor, 1997)'
_computing_data_collection 'COLLECT (Nonius, 1998)'
_computing_data_reduction
;
 DENZO (Otwinowski & Minor, 1997) and SCALEPACK 
;
_computing_molecular_graphics 'SHELXTL (Sheldrick, 1997) [4] '
_computing_publication_material SHELXL97
_computing_structure_refinement 'SHELXL97 (Sheldrick, 1997) [3]'
_computing_structure_solution 'SHELXS97 (Sheldrick, 1997) [2]'
_diffrn_ambient_temperature 243(2)
_diffrn_measured_fraction_theta_full 0.993
_diffrn_measured_fraction_theta_max 0.993
_diffrn_measurement_device_type 'Nonius KappaCCD'
_diffrn_measurement_method 'phi- and omega-scans'
_diffrn_radiation_monochromator graphite
_diffrn_radiation_source 'fine-focus sealed tube'
_diffrn_radiation_type MoK\a
_diffrn_radiation_wavelength 0.71073
_diffrn_reflns_av_R_equivalents 0.0199
_diffrn_reflns_av_sigmaI/netI 0.0240
_diffrn_reflns_limit_h_max 12
_diffrn_reflns_limit_h_min -12
_diffrn_reflns_limit_k_max 10
_diffrn_reflns_limit_k_min -9
_diffrn_reflns_limit_l_max 17
_diffrn_reflns_limit_l_min -16
_diffrn_reflns_number 6934
_diffrn_reflns_theta_full 24.93
_diffrn_reflns_theta_max 24.93
_diffrn_reflns_theta_min 2.62
_diffrn_standards_number 0
_exptl_absorpt_coefficient_mu 0.108
_exptl_absorpt_correction_type none
_exptl_crystal_colour colourless
_exptl_crystal_density_diffrn 1.457
_exptl_crystal_density_method 'not measured'
_exptl_crystal_description prism
_exptl_crystal_F_000 576
_exptl_crystal_size_max 0.4
_exptl_crystal_size_mid 0.3
_exptl_crystal_size_min 0.1
_refine_diff_density_max 0.162
_refine_diff_density_min -0.160
_refine_diff_density_rms 0.030
_refine_ls_extinction_coef 0.049(7)
_refine_ls_extinction_expression Fc^*^=kFc[1+0.001xFc^2^\l^3^/sin(2\q)]^-1/4^
_refine_ls_extinction_method SHELXL
_refine_ls_goodness_of_fit_ref 1.069
_refine_ls_hydrogen_treatment constr
_refine_ls_matrix_type full
_refine_ls_number_parameters 191
_refine_ls_number_reflns 2215
_refine_ls_number_restraints 0
_refine_ls_restrained_S_all 1.069
_refine_ls_R_factor_all 0.0407
_refine_ls_R_factor_gt 0.0349
_refine_ls_shift/su_max 0.000
_refine_ls_shift/su_mean 0.000
_refine_ls_structure_factor_coef Fsqd
_refine_ls_weighting_details 'calc w=1/[\s^2^(Fo^2^)+(0.0532P)^2^+0.2181P] where P=(Fo^2^+2Fc^2^)/3'
_refine_ls_weighting_scheme calc
_refine_ls_wR_factor_gt 0.0932
_refine_ls_wR_factor_ref 0.0979
_reflns_number_gt 1933
_reflns_number_total 2215
_reflns_threshold_expression >2sigma(I)
_cod_data_source_file 1267-3000.cff
_cod_data_source_block ger3
_cod_original_sg_symbol_H-M P21/n
_cod_database_code 8102720

loop_
_symmetry_equiv_pos_as_xyz
'x, y, z'
'-x+1/2, y+1/2, -z+1/2'
'-x, -y, -z'
'x-1/2, -y-1/2, z-1/2'

loop_
_atom_site_label
_atom_site_type_symbol
_atom_site_fract_x
_atom_site_fract_y
_atom_site_fract_z
_atom_site_U_iso_or_equiv
_atom_site_adp_type
_atom_site_occupancy
_atom_site_symmetry_multiplicity
_atom_site_calc_flag
_atom_site_refinement_flags
_atom_site_disorder_assembly
_atom_site_disorder_group
O1 O 0.54562(9) 0.22483(11) 0.01367(6) 0.0439(3) Uani 1 1 d . . .
O2 O 0.67106(10) 0.33031(13) -0.07857(6) 0.0544(3) Uani 1 1 d . . .
N1 N 0.64285(10) 0.58663(13) 0.19304(7) 0.0394(3) Uani 1 1 d . . .
N2 N 0.72567(11) 0.67168(14) 0.14740(9) 0.0495(3) Uani 1 1 d . . .
F1 F 0.51482(9) 0.79038(14) 0.52607(6) 0.0770(4) Uani 1 1 d . . .
C3 C 0.73235(13) 0.59376(17) 0.07022(10) 0.0469(4) Uani 1 1 d . . .
H3 H 0.7827 0.6243 0.0249 0.056 Uiso 1 1 calc . . .
C4 C 0.65472(11) 0.45921(15) 0.06409(8) 0.0369(3) Uani 1 1 d . . .
C5 C 0.62900(12) 0.34080(16) -0.00599(9) 0.0396(3) Uani 1 1 d . . .
C6 C 0.48451(12) 0.22523(15) 0.09185(9) 0.0365(3) Uani 1 1 d . . .
C7 C 0.39904(14) 0.10320(16) 0.09727(10) 0.0471(4) Uani 1 1 d . . .
H7 H 0.3871 0.0261 0.0507 0.057 Uiso 1 1 calc . . .
C8 C 0.33193(14) 0.09603(17) 0.17139(11) 0.0500(4) Uani 1 1 d . . .
H8 H 0.2740 0.0132 0.1756 0.060 Uiso 1 1 calc . . .
C9 C 0.34863(14) 0.20946(18) 0.24000(10) 0.0482(4) Uani 1 1 d . . .
H9 H 0.3015 0.2043 0.2901 0.058 Uiso 1 1 calc . . .
C10 C 0.43446(13) 0.32984(16) 0.23463(9) 0.0420(3) Uani 1 1 d . . .
H10 H 0.4455 0.4065 0.2815 0.050 Uiso 1 1 calc . . .
C11 C 0.50547(11) 0.34011(14) 0.16082(8) 0.0333(3) Uani 1 1 d . . .
C12 C 0.59780(11) 0.45888(14) 0.14406(8) 0.0334(3) Uani 1 1 d . . .
C13 C 0.61308(12) 0.64214(15) 0.28019(9) 0.0386(3) Uani 1 1 d . . .
C14 C 0.65422(13) 0.55825(16) 0.36047(9) 0.0444(3) Uani 1 1 d . . .
H14 H 0.7050 0.4680 0.3585 0.053 Uiso 1 1 calc . . .
C15 C 0.61986(14) 0.60843(19) 0.44399(9) 0.0489(4) Uani 1 1 d . . .
H15 H 0.6453 0.5520 0.4994 0.059 Uiso 1 1 calc . . .
C16 C 0.54823(13) 0.74176(19) 0.44408(10) 0.0505(4) Uani 1 1 d . . .
C17 C 0.50894(15) 0.82847(19) 0.36546(11) 0.0585(4) Uani 1 1 d . . .
H17 H 0.4610 0.9207 0.3682 0.070 Uiso 1 1 calc . . .
C18 C 0.54160(14) 0.77694(17) 0.28193(10) 0.0503(4) Uani 1 1 d . . .
H18 H 0.5152 0.8335 0.2267 0.060 Uiso 1 1 calc . . .

loop_
_atom_site_aniso_label
_atom_site_aniso_U_11
_atom_site_aniso_U_22
_atom_site_aniso_U_33
_atom_site_aniso_U_23
_atom_site_aniso_U_13
_atom_site_aniso_U_12
O1 0.0495(5) 0.0426(6) 0.0425(5) -0.0110(4) 0.0163(4) -0.0005(4)
O2 0.0581(6) 0.0691(7) 0.0400(5) -0.0020(5) 0.0201(4) 0.0099(5)
N1 0.0402(6) 0.0351(6) 0.0438(6) -0.0043(5) 0.0098(5) -0.0066(5)
N2 0.0469(7) 0.0438(7) 0.0598(7) 0.0006(6) 0.0145(5) -0.0119(5)
F1 0.0663(6) 0.1096(9) 0.0568(6) -0.0297(6) 0.0144(5) 0.0169(6)
C3 0.0429(7) 0.0484(8) 0.0523(8) 0.0048(7) 0.0167(6) -0.0034(6)
C4 0.0335(6) 0.0396(7) 0.0390(7) 0.0017(5) 0.0101(5) 0.0027(5)
C5 0.0369(7) 0.0458(8) 0.0375(7) 0.0022(6) 0.0099(5) 0.0092(6)
C6 0.0376(7) 0.0342(7) 0.0387(7) -0.0035(5) 0.0093(5) 0.0026(5)
C7 0.0509(8) 0.0356(7) 0.0554(8) -0.0109(6) 0.0102(6) -0.0062(6)
C8 0.0481(8) 0.0397(8) 0.0636(9) 0.0004(7) 0.0132(6) -0.0105(6)
C9 0.0474(8) 0.0520(9) 0.0484(8) 0.0012(7) 0.0172(6) -0.0071(7)
C10 0.0448(7) 0.0437(8) 0.0398(7) -0.0065(6) 0.0141(5) -0.0054(6)
C11 0.0327(6) 0.0313(6) 0.0361(6) -0.0015(5) 0.0065(5) 0.0014(5)
C12 0.0324(6) 0.0312(6) 0.0367(6) -0.0016(5) 0.0063(5) 0.0014(5)
C13 0.0377(7) 0.0346(7) 0.0424(7) -0.0093(6) 0.0033(5) -0.0039(5)
C14 0.0442(7) 0.0383(7) 0.0498(8) -0.0050(6) 0.0044(6) 0.0047(6)
C15 0.0465(8) 0.0566(9) 0.0420(7) -0.0038(7) 0.0021(6) 0.0016(7)
C16 0.0404(7) 0.0641(10) 0.0466(8) -0.0200(7) 0.0050(6) 0.0017(7)
C17 0.0536(9) 0.0526(9) 0.0671(10) -0.0184(8) 0.0029(7) 0.0160(7)
C18 0.0530(8) 0.0422(8) 0.0528(9) -0.0045(7) -0.0004(6) 0.0082(7)

loop_
_atom_type_symbol
_atom_type_description
_atom_type_scat_dispersion_real
_atom_type_scat_dispersion_imag
_atom_type_scat_source
C C 0.0033 0.0016 'International Tables Vol C Tables 4.2.6.8 and 6.1.1.4'
H H 0.0000 0.0000 'International Tables Vol C Tables 4.2.6.8 and 6.1.1.4'
N N 0.0061 0.0033 'International Tables Vol C Tables 4.2.6.8 and 6.1.1.4'
O O 0.0106 0.0060 'International Tables Vol C Tables 4.2.6.8 and 6.1.1.4'
F F 0.0171 0.0103 'International Tables Vol C Tables 4.2.6.8 and 6.1.1.4'

loop_
_geom_angle_atom_site_label_1
_geom_angle_atom_site_label_2
_geom_angle_atom_site_label_3
_geom_angle
_geom_angle_site_symmetry_1
_geom_angle_site_symmetry_3
_geom_angle_publ_flag
C5 O1 C6 123.51(10) . . ?
C12 N1 N2 111.67(10) . . ?
C12 N1 C13 129.11(10) . . ?
N2 N1 C13 119.20(11) . . ?
C3 N2 N1 105.13(11) . . ?
N2 C3 C4 111.42(11) . . ?
C12 C4 C3 105.45(11) . . ?
C12 C4 C5 122.50(11) . . ?
C3 C4 C5 132.04(12) . . ?
O2 C5 O1 116.94(12) . . ?
O2 C5 C4 128.33(13) . . ?
O1 C5 C4 114.73(10) . . ?
C7 C6 O1 115.23(11) . . ?
C7 C6 C11 121.50(12) . . ?
O1 C6 C11 123.26(11) . . ?
C8 C7 C6 119.26(12) . . ?
C7 C8 C9 120.70(12) . . ?
C10 C9 C8 119.79(12) . . ?
C9 C10 C11 121.14(12) . . ?
C10 C11 C6 117.59(12) . . ?
C10 C11 C12 128.20(11) . . ?
C6 C11 C12 114.18(11) . . ?
N1 C12 C4 106.33(10) . . ?
N1 C12 C11 131.93(11) . . ?
C4 C12 C11 121.70(11) . . ?
C18 C13 C14 121.30(12) . . ?
C18 C13 N1 119.26(12) . . ?
C14 C13 N1 119.43(12) . . ?
C13 C14 C15 119.23(13) . . ?
C16 C15 C14 118.51(13) . . ?
F1 C16 C15 118.27(14) . . ?
F1 C16 C17 118.64(14) . . ?
C15 C16 C17 123.09(13) . . ?
C16 C17 C18 118.32(14) . . ?
C13 C18 C17 119.52(14) . . ?

loop_
_geom_bond_atom_site_label_1
_geom_bond_atom_site_label_2
_geom_bond_distance
_geom_bond_site_symmetry_2
_geom_bond_publ_flag
O1 C5 1.3788(16) . ?
O1 C6 1.3845(14) . ?
O2 C5 1.2054(14) . ?
N1 C12 1.3496(16) . ?
N1 N2 1.3755(15) . ?
N1 C13 1.4298(16) . ?
N2 C3 1.3153(18) . ?
F1 C16 1.3564(16) . ?
C3 C4 1.4035(19) . ?
C4 C12 1.3828(16) . ?
C4 C5 1.4325(19) . ?
C6 C7 1.3836(19) . ?
C6 C11 1.3971(18) . ?
C7 C8 1.3722(19) . ?
C8 C9 1.383(2) . ?
C9 C10 1.3752(19) . ?
C10 C11 1.3958(17) . ?
C11 C12 1.4465(17) . ?
C13 C18 1.3773(19) . ?
C13 C14 1.3786(19) . ?
C14 C15 1.3847(19) . ?
C15 C16 1.365(2) . ?
C16 C17 1.369(2) . ?
C17 C18 1.382(2) . ?

loop_
_cod_related_entry_id
_cod_related_entry_database
_cod_related_entry_code
1 ChemSpider 30653987
